data_7047386
loop_
_publ_author_name
'Fazekas, Eszter'
'Nichol, Gary S.'
'Shaver, Michael P.'
'Garden, Jennifer A.'

_publ_section_title
;
 Stable Fe(iii) phenoxyimines as selective and robust
 CO<sub>2</sub>/epoxide coupling catalysts.
;
_journal_issue 37
_journal_name_full 'Dalton transactions (Cambridge, England : 2003)'
_journal_page_first 13106
_journal_page_last 13112
_journal_paper_doi 10.1039/c8dt02919a
_journal_volume 47
_journal_year 2018
_chemical_formula_moiety 'C16 H14 Cl3 Fe N2 O2'
_chemical_formula_sum 'C16 H14 Cl3 Fe N2 O2'
_chemical_formula_weight 428.49
_space_group_crystal_system monoclinic
_space_group_IT_number 15
_space_group_name_Hall '-C 2yc'
_space_group_name_H-M_alt 'C 1 2/c 1'
_symmetry_space_group_name_Hall '-C 2yc'
_symmetry_space_group_name_H-M 'C 1 2/c 1'
_atom_sites_solution_hydrogens geom
_audit_creation_date 2018-07-13
_audit_creation_method
;
Olex2 1.2-beta
(compiled 2018.05.29 svn.r3508 for OlexSys, GUI svn.r5506)
;
_audit_update_record
;
2018-07-13 deposited with the CCDC.
2018-08-24 downloaded from the CCDC.
;
_cell_angle_alpha 90
_cell_angle_beta 102.4166(12)
_cell_angle_gamma 90
_cell_formula_units_Z 8
_cell_length_a 23.1547(3)
_cell_length_b 12.00241(14)
_cell_length_c 12.99462(16)
_cell_measurement_reflns_used 13515
_cell_measurement_temperature 120.0
_cell_measurement_theta_max 75.8080
_cell_measurement_theta_min 3.8950
_cell_volume 3526.89(8)
_computing_cell_refinement 'CrysAlisPro 1.171.38.46 (Rigaku OD, 2015)'
_computing_data_collection 'CrysAlisPro 1.171.38.46 (Rigaku OD, 2015)'
_computing_data_reduction 'CrysAlisPro 1.171.38.46 (Rigaku OD, 2015)'
_computing_molecular_graphics 'Olex2 (Dolomanov et al., 2009)'
_computing_publication_material 'Olex2 (Dolomanov et al., 2009)'
_computing_structure_refinement 'ShelXL (Sheldrick, 2015)'
_computing_structure_solution 'olex2.solve (Bourhis et al., 2015)'
_diffrn_ambient_environment N~2~
_diffrn_ambient_temperature 120.0
_diffrn_detector 'CCD plate'
_diffrn_detector_area_resol_mean 5.1574
_diffrn_detector_type Atlas
_diffrn_measured_fraction_theta_full 1.000
_diffrn_measured_fraction_theta_max 0.996
_diffrn_measurement_details
;
List of Runs (angles in degrees, time in seconds):

  # Type    Start    End  Width  t~exp~   \w     \q     \k     \f   Frames
#--------------------------------------------------------------------------
  1  \w    -70.00  29.00   1.00    5.00    --  -41.92  65.00   1.00   99
  2  \w   -115.00 -19.00   1.00    5.00    --  -41.92 -38.00  90.00   96
  3  \w    -64.00  31.00   1.00    5.00    --  -41.92  38.00 -90.00   95
  4  \w     57.00 129.00   1.00    5.00    --   41.92 178.00-180.00   72
  5  \w     57.00 129.00   1.00    5.00    --   41.92 178.00 -60.00   72
  6  \w     36.00 135.00   1.00   20.00    --  111.00 -30.00 -90.00   99
  7  \w     41.00 139.00   1.00   20.00    --  111.00 -61.00 -60.00   98
  8  \w     87.00 178.00   1.00   20.00    --  111.00  30.00-180.00   91
  9  \w     94.00 178.00   1.00   20.00    --  111.00 125.00 -90.00   84
 10  \w     30.00 109.00   1.00   20.00    --  111.00 -94.00 -30.00   79
 11  \w     30.00 109.00   1.00   20.00    --  111.00 -94.00  60.00   79
 12  \w     30.00 109.00   1.00   20.00    --  111.00 -94.00 120.00   79
 13  \w     30.00 109.00   1.00   20.00    --  111.00 -94.00 -60.00   79
 14  \w     39.00 121.00   1.00   20.00    --  111.00-125.00  90.00   82
 15  \w     83.00 178.00   1.00   20.00    --  111.00  61.00-120.00   95
 16  \w     87.00 178.00   1.00   20.00    --  111.00  30.00-120.00   91
 17  \w     39.00 121.00   1.00   20.00    --  111.00-125.00 -60.00   82
 18  \w     87.00 178.00   1.00   20.00    --  111.00  45.00  60.00   91
 19  \w     94.00 178.00   1.00   20.00    --  111.00 125.00-150.00   84
 20  \w     39.00 121.00   1.00   20.00    --  111.00-125.00 -90.00   82
 21  \w     66.00 178.00   1.00   20.00    --  111.00  15.00-150.00  112
 22  \w     40.00 135.00   1.00   20.00    --  111.00 -45.00-180.00   95
 23  \w     39.00 121.00   1.00   20.00    --  111.00-125.00-150.00   82
 24  \w     94.00 178.00   1.00   20.00    --  111.00 125.00-120.00   84
 25  \w     30.00 109.00   1.00   20.00    --  111.00 -94.00-150.00   79
 26  \w     39.00 121.00   1.00   20.00    --  111.00-125.00 120.00   82
 27  \w     40.00  84.00   1.00   20.00    --  111.00-125.00   0.00   44
 28  \w    114.00 158.00   1.00   20.00    --  111.00 125.00 -30.00   44
 29  \w    105.00 150.00   1.00   20.00    --  111.00 125.00 120.00   45
 30  \w    102.00 131.00   1.00   20.00    --  111.00 -30.00-180.00   29
;
_diffrn_measurement_device 'four-circle diffractometer'
_diffrn_measurement_device_type 'Rigaku Oxford Diffraction SuperNova'
_diffrn_measurement_method '\w scans'
_diffrn_orient_matrix_type 'CrysAlisPro convention (1999,Acta A55,543-557)'
_diffrn_orient_matrix_UB_11 -0.0208322000
_diffrn_orient_matrix_UB_12 0.1081463000
_diffrn_orient_matrix_UB_13 0.0445053000
_diffrn_orient_matrix_UB_21 0.0466111000
_diffrn_orient_matrix_UB_22 -0.0164659000
_diffrn_orient_matrix_UB_23 0.1029783000
_diffrn_orient_matrix_UB_31 0.0451477000
_diffrn_orient_matrix_UB_32 0.0670778000
_diffrn_orient_matrix_UB_33 -0.0463543000
_diffrn_radiation_monochromator mirror
_diffrn_radiation_probe x-ray
_diffrn_radiation_type CuK\a
_diffrn_radiation_wavelength 1.54184
_diffrn_reflns_av_R_equivalents 0.0700
_diffrn_reflns_av_unetI/netI 0.0331
_diffrn_reflns_Laue_measured_fraction_full 1.000
_diffrn_reflns_Laue_measured_fraction_max 0.996
_diffrn_reflns_limit_h_max 29
_diffrn_reflns_limit_h_min -27
_diffrn_reflns_limit_k_max 15
_diffrn_reflns_limit_k_min -14
_diffrn_reflns_limit_l_max 16
_diffrn_reflns_limit_l_min -16
_diffrn_reflns_number 27812
_diffrn_reflns_point_group_measured_fraction_full 1.000
_diffrn_reflns_point_group_measured_fraction_max 0.996
_diffrn_reflns_theta_full 67.684
_diffrn_reflns_theta_max 76.025
_diffrn_reflns_theta_min 3.910
_diffrn_source 'micro-focus sealed X-ray tube'
_diffrn_source_type 'SuperNova (Cu) X-ray Source'
_exptl_absorpt_coefficient_mu 11.142
_exptl_absorpt_correction_T_max 1.000
_exptl_absorpt_correction_T_min 0.848
_exptl_absorpt_correction_type gaussian
_exptl_absorpt_process_details
;
CrysAlisPro 1.171.38.46 (Rigaku Oxford Diffraction, 2015)
Numerical absorption correction based on gaussian integration over
            a multifaceted crystal model
Empirical absorption correction using spherical harmonics,
 implemented in SCALE3 ABSPACK scaling algorithm.
;
_exptl_crystal_colour black
_exptl_crystal_colour_primary black
_exptl_crystal_density_diffrn 1.614
_exptl_crystal_description block
_exptl_crystal_F_000 1736
_exptl_crystal_recrystallization_method 'The material was recrystallised from dichloromethane by slow evaporation'
_exptl_crystal_size_max 0.092
_exptl_crystal_size_mid 0.075
_exptl_crystal_size_min 0.05
_refine_diff_density_max 0.401
_refine_diff_density_min -0.580
_refine_diff_density_rms 0.092
_refine_ls_extinction_method none
_refine_ls_goodness_of_fit_ref 1.030
_refine_ls_hydrogen_treatment constr
_refine_ls_matrix_type full
_refine_ls_number_parameters 219
_refine_ls_number_reflns 3677
_refine_ls_number_restraints 0
_refine_ls_restrained_S_all 1.030
_refine_ls_R_factor_all 0.0431
_refine_ls_R_factor_gt 0.0406
_refine_ls_shift/su_max 0.001
_refine_ls_shift/su_mean 0.000
_refine_ls_structure_factor_coef Fsqd
_refine_ls_weighting_details 'w=1/[\s^2^(Fo^2^)+(0.0790P)^2^+1.6030P] where P=(Fo^2^+2Fc^2^)/3'
_refine_ls_weighting_scheme calc
_refine_ls_wR_factor_gt 0.1070
_refine_ls_wR_factor_ref 0.1092
_reflns_Friedel_coverage 0.000
_reflns_number_gt 3446
_reflns_number_total 3677
_reflns_threshold_expression 'I > 2\s(I)'
_cod_data_source_file c8dt02919a2.cif
_cod_data_source_block C3
_cod_depositor_comments 'Adding full bibliography for 7047385--7047387.cif.'
_cod_original_cell_volume 3526.89(7)
_cod_database_code 7047386
_shelx_shelxl_version_number 2018/3
_chemical_oxdiff_formula 'C16 H14 Cl3 Fe N2 O2'
_chemical_oxdiff_usercomment '@ 120 K EFP88'
_shelx_space_group_comment
;
The symmetry employed for this shelxl refinement is uniquely defined
by the following loop, which should always be used as a source of
symmetry information in preference to the above space-group names.
They are only intended as comments.
;
_shelx_estimated_absorpt_t_max 0.606
_shelx_estimated_absorpt_t_min 0.427
_reflns_odcompleteness_completeness 100.00
_reflns_odcompleteness_iscentric 1
_reflns_odcompleteness_theta 74.33
_olex2_refinement_description
;
1. Fixed Uiso
 At 1.2 times of:
  All C(H) groups
 At 1.5 times of:
  All C(H,H,H) groups
2.a Aromatic/amide H refined with riding coordinates:
 C3(H3), C4(H4), C5(H5), C7(H7), C11(H11), C12(H12), C13(H13), C15(H15)
2.b Idealised Me refined as rotating group:
 C8(H8A,H8B,H8C), C16(H16A,H16B,H16C)
;
_olex2_diffrn_ambient_temperature_device 'Oxford Cryosystems Cryostream 700+'
_olex2_exptl_crystal_mounting_method 'The crystal was mounted on a MITIGEN holder in Paratone oil'
_olex2_submission_original_sample_id EFP88
_olex2_submission_special_instructions 'No special instructions were received'
_oxdiff_exptl_absorpt_empirical_details
;
Empirical correction (ABSPACK) includes:
- Absorption correction using spherical harmonics
- Frame scaling
;
_oxdiff_exptl_absorpt_empirical_full_max 1.396
_oxdiff_exptl_absorpt_empirical_full_min 0.625

loop_
_space_group_symop_operation_xyz
'x, y, z'
'-x, y, -z+1/2'
'x+1/2, y+1/2, z'
'-x+1/2, y+1/2, -z+1/2'
'-x, -y, -z'
'x, -y, z-1/2'
'-x+1/2, -y+1/2, -z'
'x+1/2, -y+1/2, z-1/2'

loop_
_atom_site_label
_atom_site_type_symbol
_atom_site_fract_x
_atom_site_fract_y
_atom_site_fract_z
_atom_site_U_iso_or_equiv
_atom_site_adp_type
_atom_site_occupancy
_atom_site_site_symmetry_order
_atom_site_calc_flag
_atom_site_refinement_flags_posn
Fe1 Fe 0.33472(2) 0.90086(3) 0.30749(2) 0.01799(12) Uani 1 1 d .
Cl1 Cl 0.24197(2) 0.89672(5) 0.33488(4) 0.03027(15) Uani 1 1 d .
Cl2 Cl 0.41390(3) 0.54937(5) 0.26146(6) 0.04334(18) Uani 1 1 d .
Cl3 Cl 0.42975(3) 1.24824(4) 0.29819(4) 0.03156(15) Uani 1 1 d .
O1 O 0.36290(7) 0.77070(13) 0.25605(13) 0.0256(3) Uani 1 1 d .
O2 O 0.38158(7) 1.03069(13) 0.33512(12) 0.0232(3) Uani 1 1 d .
N1 N 0.30557(8) 0.95450(15) 0.15183(14) 0.0206(3) Uani 1 1 d .
N2 N 0.37175(8) 0.84849(15) 0.46213(14) 0.0217(3) Uani 1 1 d .
C1 C 0.35586(10) 0.72683(18) 0.16095(18) 0.0241(4) Uani 1 1 d .
C2 C 0.37782(11) 0.6190(2) 0.1491(2) 0.0306(5) Uani 1 1 d .
C3 C 0.37142(12) 0.5696(2) 0.0515(2) 0.0372(6) Uani 1 1 d .
H3 H 0.386516 0.496640 0.046314 0.045 Uiso 1 1 calc R
C4 C 0.34334(12) 0.6246(2) -0.0390(2) 0.0357(6) Uani 1 1 d .
H4 H 0.338986 0.589839 -0.105975 0.043 Uiso 1 1 calc R
C5 C 0.32168(10) 0.7308(2) -0.03075(19) 0.0297(5) Uani 1 1 d .
H5 H 0.302530 0.769261 -0.092606 0.036 Uiso 1 1 calc R
C6 C 0.32763(9) 0.78282(18) 0.06827(17) 0.0235(4) Uani 1 1 d .
C7 C 0.30430(9) 0.89483(18) 0.06932(17) 0.0226(4) Uani 1 1 d .
H7 H 0.286542 0.926864 0.003240 0.027 Uiso 1 1 calc R
C8 C 0.27932(10) 1.0667(2) 0.13731(18) 0.0267(4) Uani 1 1 d .
H8A H 0.246079 1.071134 0.172794 0.040 Uiso 1 1 calc GR
H8B H 0.265190 1.081503 0.061925 0.040 Uiso 1 1 calc GR
H8C H 0.309231 1.122197 0.167571 0.040 Uiso 1 1 calc GR
C9 C 0.41584(9) 1.07225(17) 0.42090(16) 0.0190(4) Uani 1 1 d .
C10 C 0.44276(9) 1.17743(18) 0.41701(17) 0.0225(4) Uani 1 1 d .
C11 C 0.47769(10) 1.22625(19) 0.50531(19) 0.0265(4) Uani 1 1 d .
H11 H 0.494815 1.297350 0.499872 0.032 Uiso 1 1 calc R
C12 C 0.48785(10) 1.1717(2) 0.60198(19) 0.0286(5) Uani 1 1 d .
H12 H 0.511668 1.205390 0.662681 0.034 Uiso 1 1 calc R
C13 C 0.46306(10) 1.0686(2) 0.60882(18) 0.0263(4) Uani 1 1 d .
H13 H 0.470082 1.031209 0.674771 0.032 Uiso 1 1 calc R
C14 C 0.42741(9) 1.01735(18) 0.51972(16) 0.0206(4) Uani 1 1 d .
C15 C 0.40545(9) 0.90681(18) 0.53325(17) 0.0221(4) Uani 1 1 d .
H15 H 0.417082 0.874319 0.601226 0.026 Uiso 1 1 calc R
C16 C 0.35663(12) 0.73556(19) 0.49100(19) 0.0305(5) Uani 1 1 d .
H16A H 0.313718 0.729711 0.483602 0.046 Uiso 1 1 calc GR
H16B H 0.376372 0.720302 0.564207 0.046 Uiso 1 1 calc GR
H16C H 0.369715 0.681304 0.444460 0.046 Uiso 1 1 calc GR

loop_
_atom_site_aniso_label
_atom_site_aniso_U_11
_atom_site_aniso_U_22
_atom_site_aniso_U_33
_atom_site_aniso_U_23
_atom_site_aniso_U_13
_atom_site_aniso_U_12
Fe1 0.01850(19) 0.01818(19) 0.01757(18) -0.00087(10) 0.00449(12) -0.00158(10)
Cl1 0.0210(3) 0.0469(3) 0.0242(3) 0.0014(2) 0.00772(19) -0.0026(2)
Cl2 0.0539(4) 0.0233(3) 0.0550(4) 0.0059(2) 0.0166(3) 0.0093(2)
Cl3 0.0444(3) 0.0235(3) 0.0297(3) 0.00092(18) 0.0144(2) -0.0073(2)
O1 0.0310(8) 0.0216(7) 0.0245(7) -0.0002(6) 0.0065(6) 0.0036(6)
O2 0.0270(7) 0.0214(7) 0.0199(7) 0.0006(5) 0.0020(6) -0.0039(6)
N1 0.0184(8) 0.0229(8) 0.0212(8) 0.0015(6) 0.0058(6) -0.0013(6)
N2 0.0227(8) 0.0209(8) 0.0228(8) 0.0018(7) 0.0078(7) -0.0006(7)
C1 0.0234(10) 0.0224(10) 0.0292(11) -0.0064(8) 0.0114(8) -0.0056(8)
C2 0.0313(11) 0.0222(10) 0.0423(14) -0.0019(9) 0.0169(10) -0.0049(9)
C3 0.0411(14) 0.0216(10) 0.0563(16) -0.0156(11) 0.0268(12) -0.0099(10)
C4 0.0362(13) 0.0353(12) 0.0413(14) -0.0191(11) 0.0212(11) -0.0169(10)
C5 0.0249(10) 0.0387(12) 0.0277(11) -0.0102(9) 0.0108(8) -0.0128(9)
C6 0.0204(9) 0.0261(10) 0.0262(10) -0.0066(8) 0.0100(8) -0.0075(8)
C7 0.0177(9) 0.0304(11) 0.0211(10) 0.0015(8) 0.0074(8) -0.0031(7)
C8 0.0292(11) 0.0264(11) 0.0247(10) 0.0040(8) 0.0059(8) 0.0052(9)
C9 0.0158(8) 0.0200(9) 0.0219(9) -0.0027(7) 0.0057(7) 0.0003(7)
C10 0.0208(9) 0.0223(10) 0.0260(10) -0.0011(8) 0.0090(8) 0.0000(7)
C11 0.0197(10) 0.0249(10) 0.0362(12) -0.0103(9) 0.0093(9) -0.0045(8)
C12 0.0194(10) 0.0323(11) 0.0330(11) -0.0120(9) 0.0033(8) -0.0007(8)
C13 0.0217(10) 0.0320(11) 0.0244(10) -0.0037(9) 0.0030(8) 0.0037(8)
C14 0.0161(8) 0.0245(10) 0.0213(9) -0.0021(7) 0.0046(7) 0.0017(7)
C15 0.0196(9) 0.0266(11) 0.0211(10) 0.0025(7) 0.0067(8) 0.0037(7)
C16 0.0401(13) 0.0234(11) 0.0278(11) 0.0049(8) 0.0069(9) -0.0052(9)

loop_
_atom_type_symbol
_atom_type_description
_atom_type_scat_dispersion_real
_atom_type_scat_dispersion_imag
_atom_type_scat_source
C C 0.0181 0.0091 'International Tables Vol C Tables 4.2.6.8 and 6.1.1.4'
H H 0.0000 0.0000 'International Tables Vol C Tables 4.2.6.8 and 6.1.1.4'
Cl Cl 0.3639 0.7018 'International Tables Vol C Tables 4.2.6.8 and 6.1.1.4'
Fe Fe -1.1336 3.1974 'International Tables Vol C Tables 4.2.6.8 and 6.1.1.4'
N N 0.0311 0.0180 'International Tables Vol C Tables 4.2.6.8 and 6.1.1.4'
O O 0.0492 0.0322 'International Tables Vol C Tables 4.2.6.8 and 6.1.1.4'

loop_
_exptl_crystal_face_index_h
_exptl_crystal_face_index_k
_exptl_crystal_face_index_l
_exptl_crystal_face_perp_dist
13 4 1 0.0397
1 2 -8 0.0368
-13 -4 0 0.0496
-2 -2 8 0.0351
10 5 -4 0.0402
7 -7 -2 0.0262
-7 -6 3 0.0484
-8 6 3 0.0214

loop_
_geom_angle_atom_site_label_1
_geom_angle_atom_site_label_2
_geom_angle_atom_site_label_3
_geom_angle
O1 Fe1 Cl1 117.12(5)
O1 Fe1 O2 121.78(7)
O1 Fe1 N1 88.64(7)
O1 Fe1 N2 89.43(7)
O2 Fe1 Cl1 121.11(5)
O2 Fe1 N1 89.00(7)
O2 Fe1 N2 88.02(7)
N1 Fe1 Cl1 92.25(5)
N1 Fe1 N2 174.92(7)
N2 Fe1 Cl1 92.81(5)
C1 O1 Fe1 133.22(15)
C9 O2 Fe1 133.56(14)
C7 N1 Fe1 125.48(15)
C7 N1 C8 117.92(18)
C8 N1 Fe1 116.34(13)
C15 N2 Fe1 125.83(15)
C15 N2 C16 117.48(18)
C16 N2 Fe1 116.68(14)
O1 C1 C2 119.5(2)
O1 C1 C6 123.4(2)
C2 C1 C6 117.1(2)
C1 C2 Cl2 118.0(2)
C3 C2 Cl2 120.3(2)
C3 C2 C1 121.7(3)
C2 C3 H3 119.5
C2 C3 C4 121.0(2)
C4 C3 H3 119.5
C3 C4 H4 120.5
C5 C4 C3 119.1(2)
C5 C4 H4 120.5
C4 C5 H5 119.5
C4 C5 C6 120.9(2)
C6 C5 H5 119.5
C1 C6 C7 122.6(2)
C5 C6 C1 120.3(2)
C5 C6 C7 117.1(2)
N1 C7 C6 125.7(2)
N1 C7 H7 117.2
C6 C7 H7 117.2
N1 C8 H8A 109.5
N1 C8 H8B 109.5
N1 C8 H8C 109.5
H8A C8 H8B 109.5
H8A C8 H8C 109.5
H8B C8 H8C 109.5
O2 C9 C10 119.81(19)
O2 C9 C14 123.52(19)
C10 C9 C14 116.68(19)
C9 C10 Cl3 118.48(16)
C11 C10 Cl3 119.35(17)
C11 C10 C9 122.1(2)
C10 C11 H11 119.8
C10 C11 C12 120.3(2)
C12 C11 H11 119.8
C11 C12 H12 120.3
C13 C12 C11 119.3(2)
C13 C12 H12 120.3
C12 C13 H13 119.4
C12 C13 C14 121.2(2)
C14 C13 H13 119.4
C9 C14 C15 122.31(19)
C13 C14 C9 120.3(2)
C13 C14 C15 117.4(2)
N2 C15 C14 126.1(2)
N2 C15 H15 116.9
C14 C15 H15 116.9
N2 C16 H16A 109.5
N2 C16 H16B 109.5
N2 C16 H16C 109.5
H16A C16 H16B 109.5
H16A C16 H16C 109.5
H16B C16 H16C 109.5

loop_
_geom_bond_atom_site_label_1
_geom_bond_atom_site_label_2
_geom_bond_distance
Fe1 Cl1 2.2517(6)
Fe1 O1 1.8711(16)
Fe1 O2 1.8886(15)
Fe1 N1 2.0916(18)
Fe1 N2 2.1041(18)
Cl2 C2 1.734(3)
Cl3 C10 1.731(2)
O1 C1 1.321(3)
O2 C9 1.319(3)
N1 C7 1.284(3)
N1 C8 1.473(3)
N2 C15 1.282(3)
N2 C16 1.469(3)
C1 C2 1.411(3)
C1 C6 1.411(3)
C2 C3 1.379(4)
C3 H3 0.9500
C3 C4 1.383(5)
C4 H4 0.9500
C4 C5 1.383(4)
C5 H5 0.9500
C5 C6 1.410(3)
C6 C7 1.450(3)
C7 H7 0.9500
C8 H8A 0.9800
C8 H8B 0.9800
C8 H8C 0.9800
C9 C10 1.414(3)
C9 C14 1.417(3)
C10 C11 1.384(3)
C11 H11 0.9500
C11 C12 1.391(4)
C12 H12 0.9500
C12 C13 1.375(4)
C13 H13 0.9500
C13 C14 1.411(3)
C14 C15 1.445(3)
C15 H15 0.9500
C16 H16A 0.9800
C16 H16B 0.9800
C16 H16C 0.9800

loop_
_geom_torsion_atom_site_label_1
_geom_torsion_atom_site_label_2
_geom_torsion_atom_site_label_3
_geom_torsion_atom_site_label_4
_geom_torsion
Fe1 O1 C1 C2 -172.66(16)
Fe1 O1 C1 C6 8.0(3)
Fe1 O2 C9 C10 -175.93(15)
Fe1 O2 C9 C14 3.5(3)
Fe1 N1 C7 C6 -5.8(3)
Fe1 N2 C15 C14 -3.8(3)
Cl1 Fe1 O1 C1 80.9(2)
Cl1 Fe1 O2 C9 84.41(19)
Cl2 C2 C3 C4 -179.26(19)
Cl3 C10 C11 C12 178.83(17)
O1 Fe1 O2 C9 -95.8(2)
O1 C1 C2 Cl2 -0.5(3)
O1 C1 C2 C3 179.8(2)
O1 C1 C6 C5 180.0(2)
O1 C1 C6 C7 0.7(3)
O2 Fe1 O1 C1 -99.0(2)
O2 C9 C10 Cl3 -0.2(3)
O2 C9 C10 C11 178.09(19)
O2 C9 C14 C13 -177.99(19)
O2 C9 C14 C15 4.2(3)
N1 Fe1 O1 C1 -11.0(2)
N1 Fe1 O2 C9 176.44(19)
N2 Fe1 O1 C1 173.7(2)
N2 Fe1 O2 C9 -7.68(19)
C1 C2 C3 C4 0.4(4)
C1 C6 C7 N1 -1.0(3)
C2 C1 C6 C5 0.7(3)
C2 C1 C6 C7 -178.59(19)
C2 C3 C4 C5 0.2(4)
C3 C4 C5 C6 -0.3(3)
C4 C5 C6 C1 -0.1(3)
C4 C5 C6 C7 179.2(2)
C5 C6 C7 N1 179.7(2)
C6 C1 C2 Cl2 178.85(16)
C6 C1 C2 C3 -0.8(3)
C8 N1 C7 C6 -179.74(19)
C9 C10 C11 C12 0.5(3)
C9 C14 C15 N2 -3.5(3)
C10 C9 C14 C13 1.5(3)
C10 C9 C14 C15 -176.39(19)
C10 C11 C12 C13 0.3(3)
C11 C12 C13 C14 -0.2(3)
C12 C13 C14 C9 -0.7(3)
C12 C13 C14 C15 177.2(2)
C13 C14 C15 N2 178.6(2)
C14 C9 C10 Cl3 -179.71(15)
C14 C9 C10 C11 -1.4(3)
C16 N2 C15 C14 177.3(2)

loop_
_exptl_oxdiff_crystal_face_indexfrac_h
_exptl_oxdiff_crystal_face_indexfrac_k
_exptl_oxdiff_crystal_face_indexfrac_l
_exptl_oxdiff_crystal_face_x
_exptl_oxdiff_crystal_face_y
_exptl_oxdiff_crystal_face_z
12.7909 3.5634 0.5616 0.1439 0.5954 0.7905
0.8109 1.6815 -8.1308 -0.1969 -0.8272 0.5263
-12.9123 -3.7012 0.0166 -0.1305 -0.5392 -0.8320
-1.9652 -2.0110 8.1243 0.1850 0.7781 -0.6002
9.7441 5.2836 -4.0219 0.1894 -0.0470 0.9808
7.4561 -6.6591 -2.1803 -0.9725 0.2327 -0.0090
-7.4867 -6.3687 3.2838 -0.3866 0.0941 -0.9174
-8.3167 6.3319 2.5238 0.9704 -0.2320 -0.0677
